data_2223622
loop_
_publ_author_name
'Thenmozhi, M.'
'Kavitha, T.'
'Reddy, B. Palakshi'
'Vijayakumar, V.'
'Ponnuswamy, M. N.'

_publ_section_title 1,1'-[4-(4-Methoxyphenyl)-2,6-dimethyl-1,4-dihydropyridine-3,5-diyl]diethanone
_journal_coeditor_code BT5060
_journal_issue 11
_journal_name_full 'Acta Crystallographica Section E'
_journal_page_first o2795
_journal_paper_doi 10.1107/S1600536809041592
_journal_volume 65
_journal_year 2009
_chemical_formula_iupac 'C18 H21 N O3'
_chemical_formula_moiety 'C18 H21 N O3'
_chemical_formula_sum 'C18 H21 N O3'
_chemical_formula_weight 299.36
_chemical_name_systematic
;
1,1'-[4-(4-Methoxyphenyl)-2,6-dimethyl-1,4-dihydropyridine-3,5-diyl]diethanone
;
_space_group_IT_number 61
_symmetry_cell_setting orthorhombic
_symmetry_space_group_name_Hall '-P 2ac 2ab'
_symmetry_space_group_name_H-M 'P b c a'
_atom_sites_solution_hydrogens geom
_atom_sites_solution_primary direct
_atom_sites_solution_secondary difmap
_audit_creation_method SHELXL-97
_cell_angle_alpha 90.00
_cell_angle_beta 90.00
_cell_angle_gamma 90.00
_cell_formula_units_Z 8
_cell_length_a 12.0781(3)
_cell_length_b 8.9650(2)
_cell_length_c 29.3755(8)
_cell_measurement_reflns_used 4055
_cell_measurement_temperature 293(2)
_cell_measurement_theta_max 28.59
_cell_measurement_theta_min 1.39
_cell_volume 3180.78(14)
_computing_cell_refinement 'SAINT (Bruker, 2004)'
_computing_data_collection 'APEX2 (Bruker, 2004)'
_computing_data_reduction 'SAINT (Bruker, 2004)'
_computing_molecular_graphics 'ORTEP-3 (Farrugia, 1997)'
_computing_publication_material 'SHELXL97 (Sheldrick, 2008) and PLATON (Spek, 2009)'
_computing_structure_refinement 'SHELXL97 (Sheldrick, 2008)'
_computing_structure_solution 'SIR92 (Altomare <i>et al.</i>,  1993)'
_diffrn_ambient_temperature 293(2)
_diffrn_measured_fraction_theta_full 1.000
_diffrn_measured_fraction_theta_max 0.998
_diffrn_measurement_device_type 'Bruker Kappa APEXII area-detector'
_diffrn_measurement_method '\w and \f'
_diffrn_radiation_monochromator graphite
_diffrn_radiation_source 'fine-focus sealed tube'
_diffrn_radiation_type MoK\a
_diffrn_radiation_wavelength 0.71073
_diffrn_reflns_av_R_equivalents 0.0320
_diffrn_reflns_av_sigmaI/netI 0.0200
_diffrn_reflns_limit_h_max 14
_diffrn_reflns_limit_h_min -16
_diffrn_reflns_limit_k_max 10
_diffrn_reflns_limit_k_min -12
_diffrn_reflns_limit_l_max 39
_diffrn_reflns_limit_l_min -37
_diffrn_reflns_number 36021
_diffrn_reflns_theta_full 25.00
_diffrn_reflns_theta_max 28.59
_diffrn_reflns_theta_min 1.39
_diffrn_standards_decay_% 0
_diffrn_standards_interval_count 0
_diffrn_standards_interval_time 0
_diffrn_standards_number 0
_exptl_absorpt_coefficient_mu 0.085
_exptl_absorpt_correction_T_max 0.9832
_exptl_absorpt_correction_T_min 0.9791
_exptl_absorpt_correction_type multi-scan
_exptl_absorpt_process_details '(SADABS; Sheldrick, 2001)'
_exptl_crystal_colour 'light yellow'
_exptl_crystal_density_diffrn 1.250
_exptl_crystal_density_method 'not measured'
_exptl_crystal_description Block
_exptl_crystal_F_000 1280
_exptl_crystal_size_max 0.25
_exptl_crystal_size_mid 0.20
_exptl_crystal_size_min 0.20
_refine_diff_density_max 0.210
_refine_diff_density_min -0.178
_refine_ls_extinction_method none
_refine_ls_goodness_of_fit_ref 1.049
_refine_ls_hydrogen_treatment mixed
_refine_ls_matrix_type full
_refine_ls_number_parameters 208
_refine_ls_number_reflns 4055
_refine_ls_number_restraints 1
_refine_ls_restrained_S_all 1.049
_refine_ls_R_factor_all 0.0739
_refine_ls_R_factor_gt 0.0470
_refine_ls_shift/su_max 0.003
_refine_ls_shift/su_mean 0.000
_refine_ls_structure_factor_coef Fsqd
_refine_ls_weighting_details 'calc w=1/[\s^2^(Fo^2^)+(0.0637P)^2^+1.0129P] where P=(Fo^2^+2Fc^2^)/3'
_refine_ls_weighting_scheme calc
_refine_ls_wR_factor_gt 0.1241
_refine_ls_wR_factor_ref 0.1481
_reflns_number_gt 2828
_reflns_number_total 4055
_reflns_threshold_expression I>2\s(I)
_cod_data_source_file bt5060.cif
_cod_data_source_block I
_cod_depositor_comments
;
The following automatic conversions were performed:
'_symmetry_cell_setting' value 'Orthorhombic' changed to 'orthorhombic'
according to '/home/saulius/struct/CIF-dictionaries/cif_core.dic'
dictionary named 'cif_core.dic' version 2.4.1 from 2010-06-29.

Automatic conversion script
Id: cif_fix_enum 1527 2010-12-29 10:47:43Z saulius 

The following automatic conversions were performed:

'_symmetry_cell_setting' value 'Orthorhombic' changed to
'orthorhombic' according to
/home/saulius/struct/CIF-dictionaries/cif_core.dic dictionary named
'cif_core.dic' version 2.4.1 from 2010-06-29.

Automatic conversion script
Id: cif_fix_values 1715 2011-07-08 13:25:40Z adriana 
;
_cod_database_code 2223622
_cod_database_fobs_code 2223622

loop_
_symmetry_equiv_pos_as_xyz
'x, y, z'
'-x+1/2, -y, z+1/2'
'x+1/2, -y+1/2, -z'
'-x, y+1/2, -z+1/2'
'-x, -y, -z'
'x-1/2, y, -z-1/2'
'-x-1/2, y-1/2, z'
'x, -y-1/2, z-1/2'

loop_
_atom_site_type_symbol
_atom_site_label
_atom_site_fract_x
_atom_site_fract_y
_atom_site_fract_z
_atom_site_U_iso_or_equiv
_atom_site_adp_type
_atom_site_calc_flag
_atom_site_refinement_flags
_atom_site_occupancy
_atom_site_disorder_assembly
_atom_site_disorder_group
C C2 0.52089(13) 0.12861(18) 0.28911(5) 0.0418(4) Uani d . 1 . .
C C3 0.60545(12) 0.18029(17) 0.31531(5) 0.0392(3) Uani d . 1 . .
C C4 0.57919(12) 0.24866(17) 0.36162(5) 0.0378(3) Uani d . 1 . .
H H4 0.6343 0.3265 0.3675 0.045 Uiso calc R 1 . .
C C5 0.46584(13) 0.32299(17) 0.36102(5) 0.0409(3) Uani d U 1 . .
C C6 0.38706(12) 0.27123(18) 0.33254(5) 0.0422(3) Uani d U 1 . .
C C7 0.52978(15) 0.0360(2) 0.24679(6) 0.0595(5) Uani d . 1 . .
H H7A 0.5613 0.0949 0.2228 0.089 Uiso calc R 1 . .
H H7B 0.4574 0.0025 0.2379 0.089 Uiso calc R 1 . .
H H7C 0.5763 -0.0487 0.2526 0.089 Uiso calc R 1 . .
C C8 0.72005(13) 0.1649(2) 0.30089(6) 0.0487(4) Uani d . 1 . .
C C9 0.81050(15) 0.2381(3) 0.32811(8) 0.0741(6) Uani d . 1 . .
H H9A 0.8186 0.1875 0.3567 0.111 Uiso calc R 1 . .
H H9B 0.7918 0.3407 0.3334 0.111 Uiso calc R 1 . .
H H9C 0.8789 0.2327 0.3115 0.111 Uiso calc R 1 . .
C C10 0.59067(12) 0.13184(16) 0.39902(5) 0.0368(3) Uani d . 1 . .
C C11 0.67301(14) 0.14207(18) 0.43151(5) 0.0460(4) Uani d . 1 . .
H H11 0.7216 0.2225 0.4304 0.055 Uiso calc R 1 . .
C C12 0.68580(14) 0.03681(19) 0.46561(5) 0.0486(4) Uani d . 1 . .
H H12 0.7423 0.0467 0.4869 0.058 Uiso calc R 1 . .
C C13 0.61449(13) -0.08222(17) 0.46774(5) 0.0438(4) Uani d . 1 . .
C C14 0.53161(14) -0.09579(19) 0.43563(6) 0.0478(4) Uani d . 1 . .
H H14 0.4833 -0.1765 0.4368 0.057 Uiso calc R 1 . .
C C15 0.52023(13) 0.00946(17) 0.40189(5) 0.0434(4) Uani d . 1 . .
H H15 0.4641 -0.0015 0.3805 0.052 Uiso calc R 1 . .
C C16 0.70171(18) -0.1747(2) 0.53459(6) 0.0664(5) Uani d . 1 . .
H H16A 0.7741 -0.1742 0.5211 0.100 Uiso calc R 1 . .
H H16B 0.6964 -0.2558 0.5558 0.100 Uiso calc R 1 . .
H H16C 0.6895 -0.0822 0.5502 0.100 Uiso calc R 1 . .
C C17 0.44451(17) 0.44728(19) 0.39277(6) 0.0547(5) Uani d . 1 . .
C C18 0.5199(2) 0.4709(2) 0.43225(7) 0.0728(6) Uani d . 1 . .
H H18A 0.4905 0.5480 0.4514 0.109 Uiso calc R 1 . .
H H18B 0.5918 0.5000 0.4214 0.109 Uiso calc R 1 . .
H H18C 0.5261 0.3800 0.4493 0.109 Uiso calc R 1 . .
C C19 0.26738(14) 0.3160(2) 0.33045(7) 0.0589(5) Uani d . 1 . .
H H19A 0.2469 0.3640 0.3584 0.088 Uiso calc R 1 . .
H H19B 0.2224 0.2289 0.3261 0.088 Uiso calc R 1 . .
H H19C 0.2564 0.3837 0.3055 0.088 Uiso calc R 1 . .
N N1 0.41402(11) 0.16250(16) 0.30102(5) 0.0441(3) Uani d . 1 . .
O O1 0.74715(11) 0.09406(19) 0.26662(4) 0.0754(5) Uani d . 1 . .
O O2 0.62054(12) -0.19260(14) 0.49995(4) 0.0596(4) Uani d . 1 . .
O O3 0.36634(16) 0.5314(2) 0.38831(6) 0.1011(6) Uani d . 1 . .
H H1 0.3631(16) 0.135(2) 0.2819(6) 0.057(5) Uiso d . 1 . .

loop_
_atom_site_aniso_label
_atom_site_aniso_U_11
_atom_site_aniso_U_22
_atom_site_aniso_U_33
_atom_site_aniso_U_12
_atom_site_aniso_U_13
_atom_site_aniso_U_23
C2 0.0386(8) 0.0492(9) 0.0374(7) 0.0028(7) 0.0024(6) 0.0020(6)
C3 0.0345(7) 0.0462(8) 0.0370(7) 0.0005(6) 0.0022(6) 0.0023(6)
C4 0.0386(7) 0.0384(8) 0.0364(7) -0.0017(6) 0.0021(6) 0.0010(6)
C5 0.0446(8) 0.0388(8) 0.0393(7) 0.0045(6) 0.0071(6) 0.0067(6)
C6 0.0384(7) 0.0456(9) 0.0426(8) 0.0069(6) 0.0071(6) 0.0113(6)
C7 0.0497(10) 0.0809(13) 0.0479(9) 0.0060(9) -0.0051(8) -0.0174(9)
C8 0.0378(8) 0.0648(11) 0.0435(8) -0.0005(7) 0.0069(7) 0.0053(8)
C9 0.0388(9) 0.1061(17) 0.0773(13) -0.0135(11) 0.0059(9) -0.0123(13)
C10 0.0387(8) 0.0364(7) 0.0351(7) 0.0025(6) 0.0030(6) -0.0027(6)
C11 0.0473(9) 0.0436(8) 0.0470(9) -0.0054(7) -0.0054(7) 0.0002(7)
C12 0.0517(9) 0.0502(9) 0.0440(8) 0.0015(8) -0.0097(7) 0.0014(7)
C13 0.0490(9) 0.0414(8) 0.0410(8) 0.0093(7) 0.0043(7) 0.0038(7)
C14 0.0475(9) 0.0407(8) 0.0552(9) -0.0036(7) 0.0007(7) 0.0042(7)
C15 0.0416(8) 0.0432(8) 0.0454(8) -0.0025(7) -0.0051(6) 0.0006(7)
C16 0.0765(13) 0.0739(13) 0.0488(10) 0.0138(11) -0.0043(9) 0.0162(9)
C17 0.0683(12) 0.0430(9) 0.0529(10) 0.0123(8) 0.0117(8) 0.0041(7)
C18 0.0929(16) 0.0552(11) 0.0704(13) 0.0078(11) -0.0053(11) -0.0226(10)
C19 0.0413(9) 0.0695(12) 0.0660(11) 0.0145(8) 0.0062(8) 0.0108(9)
N1 0.0335(7) 0.0551(8) 0.0438(7) 0.0018(6) -0.0028(6) -0.0005(6)
O1 0.0454(7) 0.1195(12) 0.0613(8) -0.0014(8) 0.0170(6) -0.0231(8)
O2 0.0696(8) 0.0534(7) 0.0559(7) 0.0045(6) -0.0023(6) 0.0167(6)
O3 0.1203(14) 0.0915(12) 0.0916(12) 0.0615(11) -0.0129(10) -0.0239(10)

loop_
_atom_type_symbol
_atom_type_description
_atom_type_scat_dispersion_real
_atom_type_scat_dispersion_imag
_atom_type_scat_source
C C 0.0033 0.0016 'International Tables Vol C Tables 4.2.6.8 and 6.1.1.4'
H H 0.0000 0.0000 'International Tables Vol C Tables 4.2.6.8 and 6.1.1.4'
N N 0.0061 0.0033 'International Tables Vol C Tables 4.2.6.8 and 6.1.1.4'
O O 0.0106 0.0060 'International Tables Vol C Tables 4.2.6.8 and 6.1.1.4'

loop_
_geom_angle_atom_site_label_1
_geom_angle_atom_site_label_2
_geom_angle_atom_site_label_3
_geom_angle_site_symmetry_1
_geom_angle_site_symmetry_3
_geom_angle
_geom_angle_publ_flag
C3 C2 N1 . . 119.13(14) ?
C3 C2 C7 . . 127.17(14) ?
N1 C2 C7 . . 113.69(14) ?
C2 C3 C8 . . 121.17(14) ?
C2 C3 C4 . . 119.04(13) ?
C8 C3 C4 . . 119.72(13) ?
C5 C4 C10 . . 113.01(12) ?
C5 C4 C3 . . 110.63(12) ?
C10 C4 C3 . . 110.35(12) ?
C5 C4 H4 . . 107.5 ?
C10 C4 H4 . . 107.5 ?
C3 C4 H4 . . 107.5 ?
C6 C5 C17 . . 121.90(15) ?
C6 C5 C4 . . 119.39(14) ?
C17 C5 C4 . . 118.68(15) ?
C5 C6 N1 . . 119.43(14) ?
C5 C6 C19 . . 127.76(16) ?
N1 C6 C19 . . 112.80(15) ?
C2 C7 H7A . . 109.5 ?
C2 C7 H7B . . 109.5 ?
H7A C7 H7B . . 109.5 ?
C2 C7 H7C . . 109.5 ?
H7A C7 H7C . . 109.5 ?
H7B C7 H7C . . 109.5 ?
O1 C8 C3 . . 122.60(16) ?
O1 C8 C9 . . 117.72(15) ?
C3 C8 C9 . . 119.67(15) ?
C8 C9 H9A . . 109.5 ?
C8 C9 H9B . . 109.5 ?
H9A C9 H9B . . 109.5 ?
C8 C9 H9C . . 109.5 ?
H9A C9 H9C . . 109.5 ?
H9B C9 H9C . . 109.5 ?
C11 C10 C15 . . 116.79(14) ?
C11 C10 C4 . . 121.19(13) ?
C15 C10 C4 . . 122.01(13) ?
C10 C11 C12 . . 122.34(15) ?
C10 C11 H11 . . 118.8 ?
C12 C11 H11 . . 118.8 ?
C13 C12 C11 . . 119.51(15) ?
C13 C12 H12 . . 120.2 ?
C11 C12 H12 . . 120.2 ?
O2 C13 C12 . . 123.99(15) ?
O2 C13 C14 . . 116.52(15) ?
C12 C13 C14 . . 119.49(15) ?
C15 C14 C13 . . 120.29(15) ?
C15 C14 H14 . . 119.9 ?
C13 C14 H14 . . 119.9 ?
C14 C15 C10 . . 121.58(14) ?
C14 C15 H15 . . 119.2 ?
C10 C15 H15 . . 119.2 ?
O2 C16 H16A . . 109.5 ?
O2 C16 H16B . . 109.5 ?
H16A C16 H16B . . 109.5 ?
O2 C16 H16C . . 109.5 ?
H16A C16 H16C . . 109.5 ?
H16B C16 H16C . . 109.5 ?
O3 C17 C5 . . 122.42(18) ?
O3 C17 C18 . . 118.06(17) ?
C5 C17 C18 . . 119.51(16) ?
C17 C18 H18A . . 109.5 ?
C17 C18 H18B . . 109.5 ?
H18A C18 H18B . . 109.5 ?
C17 C18 H18C . . 109.5 ?
H18A C18 H18C . . 109.5 ?
H18B C18 H18C . . 109.5 ?
C6 C19 H19A . . 109.5 ?
C6 C19 H19B . . 109.5 ?
H19A C19 H19B . . 109.5 ?
C6 C19 H19C . . 109.5 ?
H19A C19 H19C . . 109.5 ?
H19B C19 H19C . . 109.5 ?
C2 N1 C6 . . 123.26(14) ?
C2 N1 H1 . . 116.0(13) ?
C6 N1 H1 . . 117.8(13) ?
C13 O2 C16 . . 116.70(14) ?

loop_
_geom_bond_atom_site_label_1
_geom_bond_atom_site_label_2
_geom_bond_site_symmetry_2
_geom_bond_distance
_geom_bond_publ_flag
C2 C3 . 1.360(2) ?
C2 N1 . 1.3715(19) ?
C2 C7 . 1.499(2) ?
C3 C8 . 1.454(2) ?
C3 C4 . 1.526(2) ?
C4 C5 . 1.523(2) ?
C4 C10 . 1.524(2) ?
C4 H4 . 0.9800 ?
C5 C6 . 1.349(2) ?
C5 C17 . 1.476(2) ?
C6 N1 . 1.383(2) ?
C6 C19 . 1.502(2) ?
C7 H7A . 0.9600 ?
C7 H7B . 0.9600 ?
C7 H7C . 0.9600 ?
C8 O1 . 1.234(2) ?
C8 C9 . 1.504(3) ?
C9 H9A . 0.9600 ?
C9 H9B . 0.9600 ?
C9 H9C . 0.9600 ?
C10 C11 . 1.381(2) ?
C10 C15 . 1.391(2) ?
C11 C12 . 1.385(2) ?
C11 H11 . 0.9300 ?
C12 C13 . 1.373(2) ?
C12 H12 . 0.9300 ?
C13 O2 . 1.3711(19) ?
C13 C14 . 1.381(2) ?
C14 C15 . 1.375(2) ?
C14 H14 . 0.9300 ?
C15 H15 . 0.9300 ?
C16 O2 . 1.422(2) ?
C16 H16A . 0.9600 ?
C16 H16B . 0.9600 ?
C16 H16C . 0.9600 ?
C17 O3 . 1.216(2) ?
C17 C18 . 1.490(3) ?
C18 H18A . 0.9600 ?
C18 H18B . 0.9600 ?
C18 H18C . 0.9600 ?
C19 H19A . 0.9600 ?
C19 H19B . 0.9600 ?
C19 H19C . 0.9600 ?
N1 H1 . 0.869(19) ?

loop_
_geom_hbond_atom_site_label_D
_geom_hbond_atom_site_label_H
_geom_hbond_atom_site_label_A
_geom_hbond_site_symmetry_A
_geom_hbond_distance_DH
_geom_hbond_distance_HA
_geom_hbond_distance_DA
_geom_hbond_angle_DHA
N1 H1 O1 6_556 0.869(19) 2.03(2) 2.8961(19) 173.1(18)

loop_
_geom_torsion_atom_site_label_1
_geom_torsion_atom_site_label_2
_geom_torsion_atom_site_label_3
_geom_torsion_atom_site_label_4
_geom_torsion_site_symmetry_1
_geom_torsion_site_symmetry_2
_geom_torsion_site_symmetry_3
_geom_torsion_site_symmetry_4
_geom_torsion
_geom_torsion_publ_flag
N1 C2 C3 C8 . . . . -171.57(15) ?
C7 C2 C3 C8 . . . . 8.0(3) ?
N1 C2 C3 C4 . . . . 11.4(2) ?
C7 C2 C3 C4 . . . . -169.03(16) ?
C2 C3 C4 C5 . . . . -30.7(2) ?
C8 C3 C4 C5 . . . . 152.27(14) ?
C2 C3 C4 C10 . . . . 95.13(17) ?
C8 C3 C4 C10 . . . . -81.92(18) ?
C10 C4 C5 C6 . . . . -95.93(16) ?
C3 C4 C5 C6 . . . . 28.38(19) ?
C10 C4 C5 C17 . . . . 82.28(17) ?
C3 C4 C5 C17 . . . . -153.41(14) ?
C17 C5 C6 N1 . . . . 174.94(14) ?
C4 C5 C6 N1 . . . . -6.9(2) ?
C17 C5 C6 C19 . . . . -5.9(3) ?
C4 C5 C6 C19 . . . . 172.25(15) ?
C2 C3 C8 O1 . . . . -6.3(3) ?
C4 C3 C8 O1 . . . . 170.70(16) ?
C2 C3 C8 C9 . . . . 173.28(18) ?
C4 C3 C8 C9 . . . . -9.7(2) ?
C5 C4 C10 C11 . . . . -122.56(16) ?
C3 C4 C10 C11 . . . . 112.98(16) ?
C5 C4 C10 C15 . . . . 58.19(18) ?
C3 C4 C10 C15 . . . . -66.27(18) ?
C15 C10 C11 C12 . . . . -0.2(2) ?
C4 C10 C11 C12 . . . . -179.46(15) ?
C10 C11 C12 C13 . . . . -0.3(3) ?
C11 C12 C13 O2 . . . . 179.63(15) ?
C11 C12 C13 C14 . . . . 0.5(2) ?
O2 C13 C14 C15 . . . . -179.49(15) ?
C12 C13 C14 C15 . . . . -0.3(2) ?
C13 C14 C15 C10 . . . . -0.2(2) ?
C11 C10 C15 C14 . . . . 0.4(2) ?
C4 C10 C15 C14 . . . . 179.66(14) ?
C6 C5 C17 O3 . . . . -17.3(3) ?
C4 C5 C17 O3 . . . . 164.55(19) ?
C6 C5 C17 C18 . . . . 161.94(18) ?
C4 C5 C17 C18 . . . . -16.2(2) ?
C3 C2 N1 C6 . . . . 13.9(2) ?
C7 C2 N1 C6 . . . . -165.71(15) ?
C5 C6 N1 C2 . . . . -16.4(2) ?
C19 C6 N1 C2 . . . . 164.36(15) ?
C12 C13 O2 C16 . . . . 4.3(2) ?
C14 C13 O2 C16 . . . . -176.55(16) ?

loop_
_cod_related_entry_id
_cod_related_entry_database
_cod_related_entry_code
1 ChemSpider 254634
